data_4324844
loop_
_publ_author_name
'Yonghao Zheng'
'Andrei S. Batsanov'
'Martin R. Bryce'

_publ_contact_author 'Andrei S.Batsanov'
_publ_contact_author_email a.s.batsanov@durham.ac.uk
_publ_section_title
;
 Unusual Dinuclear and Mononuclear Cyclometalated Iridium Complexes of
 2,5-Diaryl-1,3,4-oxadiazole Derivatives
;
_journal_name_full 'Inorganic Chemistry'
_journal_page_first 3354
_journal_page_last 3362
_journal_paper_doi 10.1021/ic102153x
_journal_volume 50
_journal_year 2011
_chemical_formula_moiety 'C58 H68 F2 Ir N5 O4,C H2 Cl2'
_chemical_formula_sum 'C59 H70 Cl2 F2 Ir N5 O4'
_chemical_formula_weight 1214.30
_space_group_IT_number 15
_symmetry_cell_setting monoclinic
_symmetry_space_group_name_Hall '-C 2yc'
_symmetry_space_group_name_H-M 'C 1 2/c 1'
_atom_sites_solution_hydrogens geom
_atom_sites_solution_primary direct
_atom_sites_solution_secondary difmap
_audit_creation_method SHELXL-97
_cell_angle_alpha 90.00
_cell_angle_beta 112.720(14)
_cell_angle_gamma 90.00
_cell_formula_units_Z 8
_cell_length_a 30.483(2)
_cell_length_b 15.1691(11)
_cell_length_c 27.432(2)
_cell_measurement_reflns_used 5767
_cell_measurement_temperature 120(2)
_cell_measurement_theta_max 26.57
_cell_measurement_theta_min 2.41
_cell_volume 11700.3(19)
_computing_cell_refinement 'SAINT v6.45A (Bruker, 2003)'
_computing_data_collection 'SMART version 5.049 (Bruker, 1998)'
_computing_data_reduction 'SAINT v6.45A (Bruker, 2003)'
_computing_molecular_graphics
;
OLEX2: a complete structure solution, refinement and analysis program. 
Dolomanov et al., J. Appl. Cryst. (2009). 42, 339-341
;
_computing_publication_material
;
OLEX2: a complete structure solution, refinement and analysis program. 
Dolomanov et al., J. Appl. Cryst. (2009). 42, 339-341
;
_computing_structure_refinement 'SHELXL-97 (Sheldrick, 2008)'
_computing_structure_solution
;
A short history of SHELX (Sheldrick, 2008)/Bruker
;
_diffrn_ambient_temperature 120(2)
_diffrn_detector_area_resol_mean 8.0
_diffrn_measured_fraction_theta_full 1.000
_diffrn_measured_fraction_theta_max 1.000
_diffrn_measurement_device_type 'Siemens SMART CCD 1000'
_diffrn_measurement_method '\w scans'
_diffrn_orient_matrix_UB_11 -0.012462
_diffrn_orient_matrix_UB_12 -0.057869
_diffrn_orient_matrix_UB_13 0.006279
_diffrn_orient_matrix_UB_21 0.011898
_diffrn_orient_matrix_UB_22 0.0132
_diffrn_orient_matrix_UB_23 0.038561
_diffrn_orient_matrix_UB_31 -0.031003
_diffrn_orient_matrix_UB_32 0.028168
_diffrn_orient_matrix_UB_33 -0.005131
_diffrn_radiation_monochromator Parallel,graphite
_diffrn_radiation_source 'fine-focus sealed tube'
_diffrn_radiation_type 'Mo K\a'
_diffrn_radiation_wavelength 0.71073
_diffrn_reflns_av_R_equivalents 0.0711
_diffrn_reflns_av_sigmaI/netI 0.0651
_diffrn_reflns_limit_h_max 36
_diffrn_reflns_limit_h_min -36
_diffrn_reflns_limit_k_max 18
_diffrn_reflns_limit_k_min -18
_diffrn_reflns_limit_l_max 32
_diffrn_reflns_limit_l_min -30
_diffrn_reflns_number 41258
_diffrn_reflns_theta_full 25.00
_diffrn_reflns_theta_max 25.00
_diffrn_reflns_theta_min 1.53
_diffrn_source_current 35.0
_diffrn_source_power 1.75
_diffrn_source_voltage 50.0
_diffrn_standards_number 0
_exptl_absorpt_coefficient_mu 2.428
_exptl_absorpt_correction_T_max 0.7458
_exptl_absorpt_correction_T_min 0.4217
_exptl_absorpt_correction_type multi-scan
_exptl_absorpt_process_details
;
 SADABS-2006/1 (Bruker,2006) was used for absorption correction.
 R(int) was 0.0872 before and 0.0510 after correction. The Ratio of minimum 
 to maximum transmission is 0.5654. The \l/2 correction factor is 0.0015
;
_exptl_crystal_colour yellow
_exptl_crystal_density_diffrn 1.379
_exptl_crystal_description plate
_exptl_crystal_F_000 4960
_exptl_crystal_size_max 0.46
_exptl_crystal_size_mid 0.15
_exptl_crystal_size_min 0.04
_refine_diff_density_max 1.474
_refine_diff_density_min -1.461
_refine_diff_density_rms 0.131
_refine_ls_extinction_method none
_refine_ls_goodness_of_fit_ref 1.196
_refine_ls_hydrogen_treatment constr
_refine_ls_matrix_type full
_refine_ls_number_parameters 692
_refine_ls_number_reflns 10305
_refine_ls_number_restraints 19
_refine_ls_restrained_S_all 1.195
_refine_ls_R_factor_all 0.0835
_refine_ls_R_factor_gt 0.0500
_refine_ls_shift/su_max 0.002
_refine_ls_shift/su_mean 0.000
_refine_ls_structure_factor_coef Fsqd
_refine_ls_weighting_details
;
calc w=1/[\s^2^(Fo^2^)+(0.0598P)^2^+6.7972P] where P=(Fo^2^+2Fc^2^)/3
;
_refine_ls_weighting_scheme calc
_refine_ls_wR_factor_gt 0.1171
_refine_ls_wR_factor_ref 0.1326
_reflns_number_gt 7347
_reflns_number_total 10305
_reflns_threshold_expression I>2\s(I)
_cod_data_source_file ic102153x_si_002_1.cif
_cod_data_source_block 18
_cod_original_cell_volume 11700.4(19)
_cod_database_code 4324844

loop_
_space_group_symop_id
_space_group_symop_operation_xyz
1 'x, y, z'
2 '-x, y, -z+1/2'
3 'x+1/2, y+1/2, z'
4 '-x+1/2, y+1/2, -z+1/2'
5 '-x, -y, -z'
6 'x, -y, z-1/2'
7 '-x+1/2, -y+1/2, -z'
8 'x+1/2, -y+1/2, z-1/2'

loop_
_atom_site_label
_atom_site_type_symbol
_atom_site_fract_x
_atom_site_fract_y
_atom_site_fract_z
_atom_site_U_iso_or_equiv
_atom_site_adp_type
_atom_site_occupancy
_atom_site_symmetry_multiplicity
_atom_site_calc_flag
_atom_site_refinement_flags
_atom_site_disorder_assembly
_atom_site_disorder_group
Ir Ir 0.657609(9) 0.177051(16) 0.725701(11) 0.02920(10) Uani 1 1 d . . .
F1 F 0.55401(18) -0.0893(3) 0.7617(2) 0.0720(15) Uani 1 1 d . . .
F2 F 0.69539(18) 0.2425(4) 0.93197(19) 0.0704(15) Uani 1 1 d . . .
O1 O 0.72406(15) 0.1247(3) 0.76589(17) 0.0333(11) Uani 1 1 d . . .
O2 O 0.80157(18) 0.1533(3) 0.7925(2) 0.0497(14) Uani 1 1 d . . .
O3 O 0.64264(17) 0.0344(3) 0.59192(19) 0.0414(12) Uani 1 1 d . . .
O4 O 0.52930(16) 0.2941(3) 0.6976(2) 0.0495(15) Uani 1 1 d U . .
N1 N 0.70098(19) 0.2887(3) 0.7334(2) 0.0269(12) Uiso 1 1 d . . .
N2 N 0.6610(2) 0.1332(4) 0.6547(2) 0.0339(14) Uani 1 1 d . . .
N3 N 0.6772(2) 0.1659(4) 0.6171(2) 0.0365(14) Uani 1 1 d . . .
N4 N 0.5935(2) 0.2322(4) 0.6924(2) 0.0338(14) Uani 1 1 d . . .
N5 N 0.5607(2) 0.2366(4) 0.6413(2) 0.0360(14) Uani 1 1 d . . .
C1 C 0.7599(2) 0.1752(4) 0.7732(3) 0.0337(16) Uani 1 1 d . . .
C2 C 0.7473(2) 0.2709(4) 0.7568(3) 0.0306(16) Uani 1 1 d . . .
C3 C 0.7812(3) 0.3371(4) 0.7666(3) 0.0377(18) Uani 1 1 d . . .
H3 H 0.8141 0.3237 0.7843 0.045 Uiso 1 1 d R . .
C4 C 0.7671(3) 0.4218(5) 0.7505(3) 0.0388(18) Uani 1 1 d . . .
H4 H 0.7898 0.4678 0.7568 0.047 Uiso 1 1 d R . .
C5 C 0.7190(2) 0.4387(4) 0.7251(3) 0.0342(17) Uani 1 1 d . . .
H5 H 0.7082 0.4968 0.7136 0.041 Uiso 1 1 d R . .
C6 C 0.6868(2) 0.3711(4) 0.7164(3) 0.0325(16) Uani 1 1 d . . .
H6 H 0.6539 0.3827 0.6980 0.039 Uiso 1 1 d R . .
C7 C 0.6407(2) 0.0582(4) 0.6385(3) 0.0360(17) Uani 1 1 d . . .
C8 C 0.6655(2) 0.1069(4) 0.5805(3) 0.0372(17) Uani 1 1 d . . .
C9 C 0.5753(3) 0.2652(4) 0.7237(3) 0.0361(17) Uani 1 1 d . . .
C10 C 0.5233(2) 0.2715(4) 0.6441(3) 0.0309(16) Uani 1 1 d . . .
C11 C 0.6184(2) 0.0116(4) 0.6696(3) 0.0372(18) Uani 1 1 d . . .
C12 C 0.6223(2) 0.0604(4) 0.7153(3) 0.0345(17) Uani 1 1 d . . .
C13 C 0.5995(2) 0.0226(5) 0.7462(3) 0.0428(19) Uani 1 1 d . . .
H13 H 0.6006 0.0513 0.7775 0.051 Uiso 1 1 d R . .
C14 C 0.5756(3) -0.0561(5) 0.7309(4) 0.052(2) Uani 1 1 d . . .
C15 C 0.5721(3) -0.1019(5) 0.6863(4) 0.054(2) Uani 1 1 d . . .
H15 H 0.5551 -0.1560 0.6774 0.065 Uiso 1 1 d R . .
C16 C 0.5936(3) -0.0681(5) 0.6552(3) 0.050(2) Uani 1 1 d . . .
H16 H 0.5919 -0.0982 0.6242 0.060 Uiso 1 1 d R . .
C17 C 0.5991(3) 0.2059(5) 0.4859(3) 0.044(2) Uani 1 1 d . . .
C18 C 0.6157(3) 0.2967(5) 0.5126(3) 0.054(2) Uani 1 1 d . . .
H18A H 0.5882 0.3299 0.5127 0.040(11) Uiso 1 1 d R . .
H18B H 0.6312 0.3296 0.4930 0.040(11) Uiso 1 1 d R . .
H18C H 0.6383 0.2879 0.5491 0.040(11) Uiso 1 1 d R . .
C19 C 0.5698(3) 0.1574(5) 0.5137(3) 0.055(2) Uani 1 1 d . . .
H19B H 0.5638 0.0965 0.5010 0.09(2) Uiso 1 1 d R . .
H19A H 0.5394 0.1878 0.5055 0.09(2) Uiso 1 1 d R . .
H19C H 0.5878 0.1575 0.5520 0.09(2) Uiso 1 1 d R . .
C20 C 0.5648(3) 0.2221(6) 0.4288(3) 0.059(2) Uani 1 1 d . . .
H20B H 0.5558 0.1657 0.4102 0.048(13) Uiso 1 1 d R . .
H20C H 0.5803 0.2592 0.4110 0.048(13) Uiso 1 1 d R . .
H20A H 0.5362 0.2520 0.4287 0.048(13) Uiso 1 1 d R . .
C21 C 0.6750(3) 0.1073(5) 0.5321(3) 0.0382(18) Uani 1 1 d . A .
C22 C 0.6432(3) 0.1530(4) 0.4874(3) 0.0426(19) Uani 1 1 d . . .
C23 C 0.6550(3) 0.1546(5) 0.4429(3) 0.045(2) Uani 1 1 d . . .
H23 H 0.6346 0.1857 0.4126 0.054 Uiso 1 1 d R . .
C24 C 0.6948(3) 0.1132(5) 0.4408(3) 0.0441(19) Uani 1 1 d . . .
C25 C 0.7247(3) 0.0688(5) 0.4850(3) 0.046(2) Uani 1 1 d . A .
H25 H 0.7518 0.0395 0.4837 0.055 Uiso 1 1 d R . .
C26 C 0.7165(3) 0.0657(5) 0.5318(3) 0.0440(19) Uani 1 1 d D . .
C27 C 0.7058(3) 0.1131(7) 0.3905(4) 0.064(3) Uani 1 1 d . . .
C28 C 0.6695(5) 0.1647(9) 0.3458(4) 0.105(5) Uani 1 1 d . . .
H28C H 0.6778 0.1632 0.3146 0.14(3) Uiso 1 1 d R . .
H28B H 0.6692 0.2260 0.3570 0.14(3) Uiso 1 1 d R . .
H28A H 0.6379 0.1386 0.3369 0.14(3) Uiso 1 1 d R . .
C29 C 0.7039(4) 0.0171(7) 0.3710(4) 0.078(3) Uani 1 1 d . . .
H29C H 0.7279 -0.0183 0.3983 0.11(2) Uiso 1 1 d R . .
H29B H 0.7102 0.0161 0.3386 0.11(2) Uiso 1 1 d R . .
H29A H 0.6722 -0.0073 0.3638 0.11(2) Uiso 1 1 d R . .
C30 C 0.7550(4) 0.1511(8) 0.4029(4) 0.087(3) Uani 1 1 d . . .
H30C H 0.7790 0.1117 0.4272 0.077(17) Uiso 1 1 d R . .
H30B H 0.7572 0.2092 0.4193 0.077(17) Uiso 1 1 d R . .
H30A H 0.7606 0.1570 0.3702 0.077(17) Uiso 1 1 d R . .
C31 C 0.6037(3) 0.2633(5) 0.7794(3) 0.0426(19) Uani 1 1 d . . .
C32 C 0.6466(3) 0.2164(5) 0.7905(3) 0.0347(17) Uani 1 1 d . . .
C33 C 0.6777(3) 0.2102(5) 0.8437(3) 0.046(2) Uani 1 1 d . . .
H33 H 0.7068 0.1788 0.8536 0.056 Uiso 1 1 d R . .
C34 C 0.6650(3) 0.2514(5) 0.8812(3) 0.049(2) Uani 1 1 d . . .
C35 C 0.6234(3) 0.2985(5) 0.8698(4) 0.054(2) Uani 1 1 d . . .
H35 H 0.6168 0.3263 0.8973 0.064 Uiso 1 1 d R . .
C36 C 0.5921(3) 0.3041(5) 0.8192(3) 0.048(2) Uani 1 1 d . . .
H36 H 0.5630 0.3350 0.8104 0.057 Uiso 1 1 d R . .
C37A C 0.7500(4) 0.0080(8) 0.5783(4) 0.040(4) Uiso 0.60 1 d PD A 1
C38A C 0.7591(5) 0.0431(9) 0.6351(5) 0.050(3) Uiso 0.60 1 d PD A 1
H38B H 0.7737 0.1016 0.6396 0.075 Uiso 0.60 1 d PR A 1
H38C H 0.7805 0.0026 0.6614 0.075 Uiso 0.60 1 d PR A 1
H38A H 0.7289 0.0471 0.6398 0.075 Uiso 0.60 1 d PR A 1
C39A C 0.8003(5) 0.0052(12) 0.5747(6) 0.061(4) Uiso 0.60 1 d PD A 1
H39A H 0.7974 -0.0202 0.5407 0.092 Uiso 0.60 1 d PR A 1
H39C H 0.8222 -0.0307 0.6035 0.092 Uiso 0.60 1 d PR A 1
H39B H 0.8127 0.0655 0.5775 0.092 Uiso 0.60 1 d PR A 1
C40A C 0.7291(6) -0.0853(9) 0.5726(6) 0.067(4) Uiso 0.60 1 d PD A 1
H40A H 0.6975 -0.0825 0.5740 0.101 Uiso 0.60 1 d PR A 1
H40C H 0.7500 -0.1223 0.6015 0.101 Uiso 0.60 1 d PR A 1
H40B H 0.7265 -0.1106 0.5387 0.101 Uiso 0.60 1 d PR A 1
C37B C 0.7604(6) 0.0307(12) 0.5788(6) 0.042(6) Uiso 0.40 1 d PD A 2
C38B C 0.7445(8) -0.0218(16) 0.6155(9) 0.068(6) Uiso 0.40 1 d PD A 2
H38E H 0.7264 0.0162 0.6299 0.102 Uiso 0.40 1 d PR A 2
H38F H 0.7726 -0.0444 0.6445 0.102 Uiso 0.40 1 d PR A 2
H38D H 0.7245 -0.0712 0.5966 0.102 Uiso 0.40 1 d PR A 2
C39B C 0.7903(9) -0.0353(16) 0.5649(10) 0.063(7) Uiso 0.40 1 d PD A 2
H39D H 0.7709 -0.0864 0.5474 0.094 Uiso 0.40 1 d PR A 2
H39F H 0.8165 -0.0545 0.5971 0.094 Uiso 0.40 1 d PR A 2
H39E H 0.8032 -0.0076 0.5410 0.094 Uiso 0.40 1 d PR A 2
C40B C 0.7885(9) 0.1084(15) 0.6092(9) 0.074(7) Uiso 0.40 1 d PD A 2
H40E H 0.7984 0.1447 0.5857 0.111 Uiso 0.40 1 d PR A 2
H40F H 0.8168 0.0873 0.6387 0.111 Uiso 0.40 1 d PR A 2
H40D H 0.7689 0.1438 0.6229 0.111 Uiso 0.40 1 d PR A 2
C41 C 0.4781(2) 0.2895(5) 0.5991(3) 0.0329(16) Uani 1 1 d . B .
C42 C 0.4488(2) 0.2178(5) 0.5739(3) 0.0371(18) Uani 1 1 d . . .
C43 C 0.4127(3) 0.2348(6) 0.5252(3) 0.046(2) Uani 1 1 d . B .
H43 H 0.3935 0.1868 0.5065 0.056 Uiso 1 1 d R . .
C44 C 0.4032(3) 0.3171(6) 0.5026(3) 0.050(2) Uani 1 1 d . . .
C45 C 0.4307(3) 0.3871(6) 0.5297(3) 0.052(2) Uani 1 1 d . B .
H45 H 0.4235 0.4446 0.5151 0.062 Uiso 1 1 d R . .
C46 C 0.4689(3) 0.3760(5) 0.5778(3) 0.0418(19) Uani 1 1 d . . .
C47 C 0.4553(3) 0.1212(5) 0.5948(3) 0.044(2) Uani 1 1 d . . .
C48 C 0.4755(3) 0.1137(5) 0.6558(3) 0.054(2) Uani 1 1 d . . .
H48A H 0.4708 0.0535 0.6659 0.072(16) Uiso 1 1 d R . .
H48B H 0.4590 0.1554 0.6701 0.072(16) Uiso 1 1 d R . .
H48C H 0.5096 0.1273 0.6700 0.072(16) Uiso 1 1 d R . .
C49 C 0.4880(3) 0.0713(5) 0.5731(4) 0.057(2) Uani 1 1 d . . .
H49B H 0.4899 0.0091 0.5834 0.077(17) Uiso 1 1 d R . .
H49C H 0.5199 0.0974 0.5877 0.077(17) Uiso 1 1 d R . .
H49A H 0.4751 0.0758 0.5345 0.077(17) Uiso 1 1 d R . .
C50 C 0.4067(3) 0.0735(5) 0.5759(4) 0.066(3) Uani 1 1 d . . .
H50A H 0.3942 0.0668 0.5374 0.074(16) Uiso 1 1 d R . .
H50B H 0.3844 0.1082 0.5859 0.074(16) Uiso 1 1 d R . .
H50C H 0.4108 0.0152 0.5924 0.074(16) Uiso 1 1 d R . .
C51A C 0.3642(6) 0.3373(8) 0.4480(7) 0.054(3) Uiso 0.67 1 d PD B 1
C52A C 0.3783(10) 0.2778(18) 0.4108(6) 0.144(14) Uani 0.67 1 d PD B 1
H52B H 0.3802 0.2166 0.4230 0.217 Uiso 0.67 1 d PR B 1
H52C H 0.4091 0.2958 0.4107 0.217 Uiso 0.67 1 d PR B 1
H52A H 0.3539 0.2824 0.3750 0.217 Uiso 0.67 1 d PR B 1
C53A C 0.3160(4) 0.3133(12) 0.4502(6) 0.084(5) Uani 0.67 1 d PD B 1
H53A H 0.2910 0.3184 0.4148 0.126 Uiso 0.67 1 d PR B 1
H53C H 0.3093 0.3537 0.4743 0.126 Uiso 0.67 1 d PR B 1
H53B H 0.3171 0.2526 0.4629 0.126 Uiso 0.67 1 d PR B 1
C54A C 0.3604(6) 0.4341(10) 0.4298(5) 0.080(5) Uani 0.67 1 d PD B 1
H54A H 0.3347 0.4394 0.3948 0.119 Uiso 0.67 1 d PR B 1
H54B H 0.3905 0.4523 0.4279 0.119 Uiso 0.67 1 d PR B 1
H54C H 0.3534 0.4721 0.4549 0.119 Uiso 0.67 1 d PR B 1
C51B C 0.3649(12) 0.3133(14) 0.4464(15) 0.054(3) Uiso 0.33 1 d PD B 2
C52B C 0.3396(11) 0.399(2) 0.4387(13) 0.067(9) Uiso 0.33 1 d PD B 2
H52D H 0.3175 0.4055 0.4018 0.101 Uiso 0.33 1 d PR B 2
H52F H 0.3618 0.4487 0.4486 0.101 Uiso 0.33 1 d PR B 2
H52E H 0.3216 0.3979 0.4616 0.101 Uiso 0.33 1 d PR B 2
C53B C 0.3876(19) 0.326(3) 0.408(2) 0.100(17) Uiso 0.33 1 d PD B 2
H53E H 0.4066 0.2733 0.4089 0.151 Uiso 0.33 1 d PR B 2
H53F H 0.4082 0.3779 0.4172 0.151 Uiso 0.33 1 d PR B 2
H53D H 0.3631 0.3331 0.3722 0.151 Uiso 0.33 1 d PR B 2
C54B C 0.3333(10) 0.2357(17) 0.4272(11) 0.057(7) Uiso 0.33 1 d PD B 2
H54D H 0.3116 0.2441 0.3903 0.086 Uiso 0.33 1 d PR B 2
H54F H 0.3148 0.2295 0.4493 0.086 Uiso 0.33 1 d PR B 2
H54E H 0.3523 0.1825 0.4301 0.086 Uiso 0.33 1 d PR B 2
C55 C 0.4974(3) 0.4592(5) 0.6057(3) 0.049(2) Uani 1 1 d . B .
C56 C 0.4839(3) 0.4840(6) 0.6525(4) 0.066(3) Uani 1 1 d . . .
H56A H 0.4497 0.4963 0.6396 0.091(19) Uiso 1 1 d R B .
H56C H 0.5018 0.5364 0.6701 0.091(19) Uiso 1 1 d R . .
H56B H 0.4917 0.4348 0.6775 0.091(19) Uiso 1 1 d R . .
C57 C 0.5516(3) 0.4462(5) 0.6251(3) 0.052(2) Uani 1 1 d . . .
H57B H 0.5621 0.4042 0.6546 0.050(13) Uiso 1 1 d R B .
H57C H 0.5677 0.5028 0.6370 0.050(13) Uiso 1 1 d R . .
H57A H 0.5595 0.4231 0.5961 0.050(13) Uiso 1 1 d R . .
C58 C 0.4850(4) 0.5388(6) 0.5686(4) 0.098(4) Uani 1 1 d . . .
H58A H 0.4877 0.5217 0.5354 0.11(2) Uiso 1 1 d R B .
H58C H 0.5071 0.5870 0.5850 0.11(2) Uiso 1 1 d R . .
H58B H 0.4524 0.5582 0.5613 0.11(2) Uiso 1 1 d R . .
Cl1 Cl 0.61069(14) 0.5037(3) 0.77131(15) 0.1252(12) Uani 1 1 d . C .
Cl2A Cl 0.5868(13) 0.665(2) 0.6953(16) 0.231(17) Uani 0.20 1 d P C 1
Cl2B Cl 0.5713(3) 0.6757(4) 0.7520(4) 0.218(4) Uani 0.80 1 d P C 2
C59 C 0.6185(6) 0.6108(10) 0.7517(7) 0.154(6) Uani 1 1 d . . .
H59A H 0.6164 0.6492 0.7799 0.184 Uiso 0.80 1 d PR C 1
H59B H 0.6520 0.6141 0.7552 0.184 Uiso 0.80 1 d PR C 1
H59D H 0.6492 0.6360 0.7758 0.184 Uiso 0.20 1 d PR C 2
H59C H 0.6185 0.6095 0.7156 0.184 Uiso 0.20 1 d PR C 2

loop_
_atom_site_aniso_label
_atom_site_aniso_U_11
_atom_site_aniso_U_22
_atom_site_aniso_U_33
_atom_site_aniso_U_23
_atom_site_aniso_U_13
_atom_site_aniso_U_12
Ir 0.02470(15) 0.02174(14) 0.03715(17) -0.00190(13) 0.00752(11) 0.00015(12)
F1 0.062(3) 0.054(3) 0.109(4) 0.010(3) 0.043(3) -0.016(3)
F2 0.068(4) 0.093(4) 0.048(3) -0.007(3) 0.020(3) -0.021(3)
O1 0.026(3) 0.030(3) 0.037(3) -0.002(2) 0.005(2) 0.004(2)
O2 0.028(3) 0.037(3) 0.068(4) -0.002(3) 0.001(3) -0.001(2)
O3 0.036(3) 0.035(3) 0.048(3) -0.012(2) 0.010(3) -0.001(2)
O4 0.018(3) 0.025(2) 0.083(4) 0.020(3) -0.006(3) -0.0052(19)
N2 0.032(3) 0.027(3) 0.036(3) -0.004(3) 0.005(3) 0.003(3)
N3 0.042(4) 0.029(3) 0.032(3) 0.001(3) 0.009(3) 0.004(3)
N4 0.027(3) 0.026(3) 0.045(4) 0.000(3) 0.010(3) 0.000(2)
N5 0.029(3) 0.028(3) 0.044(4) -0.001(3) 0.007(3) -0.002(3)
C1 0.031(4) 0.029(4) 0.032(4) -0.010(3) 0.002(3) -0.003(3)
C2 0.026(4) 0.036(4) 0.029(4) -0.006(3) 0.010(3) -0.003(3)
C3 0.034(4) 0.033(4) 0.041(4) -0.001(3) 0.009(3) 0.000(3)
C4 0.045(5) 0.034(4) 0.038(4) -0.003(3) 0.016(4) -0.010(3)
C5 0.039(4) 0.030(4) 0.034(4) -0.003(3) 0.014(4) -0.003(3)
C6 0.028(4) 0.028(4) 0.036(4) -0.004(3) 0.007(3) 0.003(3)
C7 0.032(4) 0.024(4) 0.044(5) -0.003(3) 0.006(4) 0.010(3)
C8 0.030(4) 0.028(4) 0.045(5) -0.003(3) 0.004(4) 0.005(3)
C9 0.032(4) 0.027(4) 0.052(5) 0.004(3) 0.019(4) 0.000(3)
C10 0.032(4) 0.024(4) 0.032(4) -0.004(3) 0.007(3) 0.000(3)
C11 0.030(4) 0.021(3) 0.050(5) -0.006(3) 0.005(4) 0.004(3)
C12 0.023(4) 0.024(3) 0.051(5) 0.003(3) 0.009(4) 0.003(3)
C13 0.028(4) 0.034(4) 0.058(5) 0.004(4) 0.008(4) 0.007(3)
C14 0.031(4) 0.046(5) 0.076(6) 0.014(5) 0.018(4) -0.001(4)
C15 0.040(5) 0.030(4) 0.088(7) 0.000(4) 0.019(5) -0.005(4)
C16 0.042(5) 0.033(4) 0.066(6) -0.008(4) 0.012(4) 0.000(4)
C17 0.036(4) 0.042(4) 0.041(5) -0.003(3) 0.000(4) 0.014(3)
C18 0.061(6) 0.035(4) 0.058(6) -0.003(4) 0.013(5) 0.010(4)
C19 0.043(5) 0.051(5) 0.059(6) -0.004(4) 0.008(4) 0.012(4)
C20 0.054(6) 0.059(6) 0.047(5) -0.011(4) 0.000(4) 0.019(4)
C21 0.037(4) 0.031(4) 0.041(5) -0.009(3) 0.010(4) 0.000(3)
C22 0.047(5) 0.025(4) 0.047(5) -0.008(3) 0.007(4) 0.001(3)
C23 0.050(5) 0.033(4) 0.042(5) 0.003(3) 0.007(4) -0.008(3)
C24 0.039(5) 0.041(4) 0.052(5) -0.002(4) 0.016(4) -0.004(4)
C25 0.043(5) 0.042(5) 0.048(5) -0.007(4) 0.012(4) 0.007(4)
C26 0.048(5) 0.036(4) 0.043(5) -0.010(3) 0.012(4) 0.002(4)
C27 0.067(6) 0.078(7) 0.055(6) 0.024(5) 0.033(5) 0.006(5)
C28 0.105(10) 0.152(12) 0.082(8) 0.047(8) 0.062(8) 0.043(9)
C29 0.082(8) 0.104(9) 0.055(6) -0.010(6) 0.032(6) -0.007(6)
C30 0.074(7) 0.108(9) 0.081(8) 0.025(6) 0.034(6) -0.015(6)
C31 0.046(5) 0.030(4) 0.065(6) -0.006(4) 0.036(5) -0.011(3)
C32 0.036(4) 0.030(4) 0.041(5) -0.002(3) 0.019(4) -0.005(3)
C33 0.046(5) 0.041(4) 0.060(6) -0.013(4) 0.028(5) -0.017(4)
C34 0.050(5) 0.054(5) 0.033(5) -0.001(4) 0.004(4) -0.020(4)
C35 0.058(6) 0.053(5) 0.063(6) -0.014(4) 0.037(5) -0.016(4)
C36 0.046(5) 0.044(5) 0.061(6) -0.005(4) 0.030(5) -0.005(4)
C41 0.024(4) 0.038(4) 0.037(4) -0.002(3) 0.011(3) 0.000(3)
C42 0.029(4) 0.035(4) 0.046(5) -0.010(3) 0.013(4) 0.006(3)
C43 0.024(4) 0.070(6) 0.042(5) -0.016(4) 0.011(4) 0.000(4)
C44 0.038(5) 0.071(6) 0.036(4) 0.003(4) 0.009(4) 0.004(4)
C45 0.033(4) 0.059(5) 0.057(6) 0.012(4) 0.009(4) 0.004(4)
C46 0.036(4) 0.038(4) 0.044(5) 0.011(4) 0.008(4) 0.002(3)
C47 0.030(4) 0.033(4) 0.064(6) -0.008(4) 0.011(4) -0.001(3)
C48 0.049(5) 0.024(4) 0.086(7) 0.004(4) 0.024(5) -0.002(3)
C49 0.040(5) 0.041(5) 0.082(7) -0.015(4) 0.016(5) 0.004(4)
C50 0.040(5) 0.037(5) 0.111(8) -0.005(5) 0.019(5) -0.006(4)
C52A 0.19(3) 0.17(3) 0.024(9) -0.009(12) -0.008(12) 0.12(2)
C53A 0.032(7) 0.142(16) 0.053(9) 0.017(9) -0.013(6) -0.008(9)
C54A 0.075(11) 0.097(12) 0.043(9) 0.041(8) -0.002(8) 0.009(10)
C55 0.048(5) 0.030(4) 0.062(6) 0.011(4) 0.012(4) 0.001(4)
C56 0.042(5) 0.044(5) 0.103(8) -0.026(5) 0.018(5) 0.001(4)
C57 0.044(5) 0.043(5) 0.067(6) 0.008(4) 0.018(5) -0.013(4)
C58 0.088(8) 0.046(6) 0.114(9) 0.037(6) -0.010(7) -0.009(5)
Cl1 0.114(3) 0.116(3) 0.131(3) -0.012(2) 0.031(2) -0.026(2)
Cl2A 0.26(4) 0.19(3) 0.32(4) 0.11(3) 0.19(4) 0.11(3)
Cl2B 0.179(7) 0.090(4) 0.332(11) 0.010(5) 0.040(7) 0.015(4)
C59 0.162(16) 0.095(11) 0.193(17) 0.004(11) 0.056(14) -0.039(11)

loop_
_atom_type_symbol
_atom_type_description
_atom_type_scat_dispersion_real
_atom_type_scat_dispersion_imag
_atom_type_scat_source
C C 0.0033 0.0016 'International Tables Vol C Tables 4.2.6.8 and 6.1.1.4'
H H 0.0000 0.0000 'International Tables Vol C Tables 4.2.6.8 and 6.1.1.4'
N N 0.0061 0.0033 'International Tables Vol C Tables 4.2.6.8 and 6.1.1.4'
O O 0.0106 0.0060 'International Tables Vol C Tables 4.2.6.8 and 6.1.1.4'
F F 0.0171 0.0103 'International Tables Vol C Tables 4.2.6.8 and 6.1.1.4'
Ir Ir -1.4442 7.9887 'International Tables Vol C Tables 4.2.6.8 and 6.1.1.4'
Cl Cl 0.1484 0.1585 'International Tables Vol C Tables 4.2.6.8 and 6.1.1.4'

loop_
_geom_angle_atom_site_label_1
_geom_angle_atom_site_label_2
_geom_angle_atom_site_label_3
_geom_angle
F1 C14 C13 117.4(8)
F1 C14 C15 118.5(7)
F2 C34 C33 116.6(8)
F2 C34 C35 119.3(8)
O1 Ir N1 78.86(19)
O1 Ir N2 89.09(19)
O1 C1 C2 114.8(6)
O2 C1 O1 125.8(7)
O2 C1 C2 119.4(6)
O3 C7 C11 128.5(6)
O3 C8 C21 119.8(6)
O4 C9 C31 129.3(7)
O4 C10 C41 121.0(6)
N1 C2 C1 115.7(6)
N1 C2 C3 121.1(6)
N1 C6 C5 121.5(6)
N2 Ir N1 95.4(2)
N2 C7 O3 111.9(7)
N2 C7 C11 119.5(7)
N3 N2 Ir 137.1(4)
N3 C8 O3 112.6(6)
N3 C8 C21 127.6(7)
N4 Ir O1 175.2(2)
N4 Ir N1 100.1(2)
N4 Ir N2 95.6(2)
N4 Ir C12 85.9(2)
N4 Ir C32 79.2(3)
N4 C9 O4 113.0(7)
N4 C9 C31 117.7(6)
N5 N4 Ir 133.3(5)
N5 C10 O4 113.0(6)
N5 C10 C41 126.0(6)
C1 O1 Ir 117.1(4)
C2 N1 Ir 113.1(4)
C2 N1 C6 119.5(6)
C3 C2 C1 123.2(6)
C3 C4 C5 118.4(7)
C4 C3 C2 119.8(7)
C6 N1 Ir 127.4(4)
C6 C5 C4 119.7(7)
C7 O3 C8 102.1(5)
C7 N2 Ir 114.3(5)
C7 N2 N3 108.4(6)
C8 N3 N2 105.0(6)
C9 O4 C10 98.9(6)
C9 N4 Ir 117.1(5)
C9 N4 N5 109.3(6)
C10 N5 N4 105.7(6)
C11 C12 Ir 115.9(5)
C12 Ir O1 95.6(2)
C12 Ir N1 172.2(2)
C12 Ir N2 78.9(3)
C12 C11 C7 111.3(6)
C13 C12 Ir 128.9(6)
C13 C12 C11 115.2(6)
C14 C13 C12 119.7(8)
C15 C14 C13 124.0(8)
C15 C16 C11 119.1(8)
C16 C11 C7 125.0(7)
C16 C11 C12 123.5(7)
C16 C15 C14 118.5(8)
C18 C17 C19 109.4(7)
C18 C17 C22 109.0(7)
C20 C17 C18 108.0(6)
C20 C17 C19 106.3(7)
C20 C17 C22 110.6(7)
C21 C22 C17 124.9(7)
C21 C26 C37A 123.4(8)
C21 C26 C37B 129.3(9)
C22 C17 C19 113.3(6)
C22 C21 C8 118.4(7)
C23 C22 C17 118.7(7)
C23 C22 C21 116.3(7)
C23 C24 C27 122.3(7)
C24 C23 C22 123.5(7)
C24 C25 C26 122.0(7)
C24 C27 C29 108.7(7)
C25 C24 C23 118.5(7)
C25 C24 C27 119.1(7)
C25 C26 C21 117.8(7)
C25 C26 C37A 118.4(7)
C25 C26 C37B 111.8(9)
C26 C21 C8 119.6(7)
C26 C21 C22 121.9(7)
C26 C37A C38A 115.5(9)
C26 C37A C39A 108.0(10)
C28 C27 C24 112.4(8)
C28 C27 C29 106.7(9)
C28 C27 C30 109.5(8)
C30 C27 C24 109.8(8)
C30 C27 C29 109.7(9)
C31 C32 Ir 114.4(5)
C32 Ir O1 96.1(2)
C32 Ir N1 89.2(2)
C32 Ir N2 173.7(3)
C32 Ir C12 96.9(3)
C32 C31 C9 111.4(6)
C33 C32 Ir 128.3(6)
C33 C32 C31 117.0(7)
C33 C34 C35 124.1(8)
C34 C33 C32 118.3(8)
C35 C36 C31 118.6(8)
C36 C31 C9 125.9(7)
C36 C31 C32 122.7(8)
C36 C35 C34 119.1(8)
C38A C37A C39A 105.6(10)
C40A C37A C26 108.6(10)
C40A C37A C38A 108.8(11)
C40A C37A C39A 110.1(11)
C38B C37B C26 109.9(14)
C38B C37B C40B 107.9(17)
C39B C37B C26 115.5(14)
C39B C37B C38B 101.7(17)
C39B C37B C40B 113.0(18)
C40B C37B C26 108.5(14)
C41 C42 C47 125.5(6)
C41 C46 C55 124.3(6)
C42 C41 C10 118.5(6)
C42 C41 C46 121.7(6)
C43 C42 C41 116.4(7)
C43 C42 C47 118.0(6)
C43 C44 C45 118.6(7)
C43 C44 C51A 124.5(8)
C43 C44 C51B 111.4(11)
C44 C43 C42 123.6(7)
C44 C45 C46 121.9(8)
C44 C51A C52A 102.7(11)
C44 C51A C54A 115.9(11)
C45 C44 C51A 116.8(8)
C45 C44 C51B 129.7(11)
C45 C46 C41 117.5(7)
C45 C46 C55 118.1(7)
C46 C41 C10 119.2(6)
C48 C47 C42 114.1(6)
C49 C47 C42 109.2(6)
C49 C47 C48 109.4(6)
C49 C47 C50 108.7(6)
C50 C47 C42 110.4(6)
C50 C47 C48 104.9(7)
C52A C51A C54A 110.5(16)
C53A C51A C44 107.7(11)
C53A C51A C52A 113.7(17)
C53A C51A C54A 106.5(13)
C52B C51B C44 105(2)
C53B C51B C44 109(3)
C53B C51B C52B 98(3)
C53B C51B C54B 105(3)
C54B C51B C44 122(2)
C54B C51B C52B 114(3)
C56 C55 C46 109.2(7)
C56 C55 C57 109.9(7)
C57 C55 C46 112.7(6)
C58 C55 C46 111.4(7)
C58 C55 C56 106.6(8)
C58 C55 C57 106.8(7)
Cl2A C59 Cl1 129.3(17)
Cl2B C59 Cl1 108.1(10)

loop_
_geom_bond_atom_site_label_1
_geom_bond_atom_site_label_2
_geom_bond_distance
Ir O1 2.055(4)
Ir N1 2.108(5)
Ir N2 2.097(6)
Ir N4 1.994(5)
Ir C12 2.033(7)
Ir C32 2.023(7)
F1 C14 1.352(9)
F2 C34 1.349(9)
O1 C1 1.287(8)
O2 C1 1.218(8)
O3 C7 1.350(8)
O3 C8 1.399(8)
O4 C9 1.378(8)
O4 C10 1.448(9)
N1 C2 1.335(8)
N1 C6 1.345(8)
N2 N3 1.397(8)
N2 C7 1.290(8)
N3 C8 1.288(9)
N4 N5 1.373(8)
N4 C9 1.288(9)
N5 C10 1.286(8)
C1 C2 1.523(9)
C2 C3 1.391(9)
C3 C4 1.373(10)
C4 C5 1.384(10)
C5 C6 1.374(9)
C7 C11 1.464(10)
C8 C21 1.467(10)
C9 C31 1.437(10)
C10 C41 1.478(9)
C11 C12 1.421(10)
C11 C16 1.399(10)
C12 C13 1.409(10)
C13 C14 1.376(11)
C14 C15 1.375(12)
C15 C16 1.363(11)
C17 C18 1.550(10)
C17 C19 1.563(12)
C17 C20 1.531(10)
C17 C22 1.554(10)
C21 C22 1.416(10)
C21 C26 1.414(10)
C22 C23 1.398(11)
C23 C24 1.386(11)
C24 C25 1.379(10)
C24 C27 1.542(11)
C25 C26 1.400(10)
C26 C37A 1.559(13)
C26 C37B 1.550(15)
C27 C28 1.516(13)
C27 C29 1.544(14)
C27 C30 1.518(13)
C31 C32 1.414(10)
C31 C36 1.413(10)
C32 C33 1.402(11)
C33 C34 1.380(11)
C34 C35 1.383(12)
C35 C36 1.350(11)
C37A C38A 1.567(13)
C37A C39A 1.577(13)
C37A C40A 1.534(14)
C37B C38B 1.503(18)
C37B C39B 1.500(18)
C37B C40B 1.506(18)
C41 C42 1.409(10)
C41 C46 1.418(10)
C42 C43 1.388(10)
C42 C47 1.557(10)
C43 C44 1.374(11)
C44 C45 1.378(11)
C44 C51A 1.54(2)
C44 C51B 1.53(4)
C45 C46 1.393(10)
C46 C55 1.556(10)
C47 C48 1.548(11)
C47 C49 1.543(10)
C47 C50 1.546(10)
C51A C52A 1.542(16)
C51A C53A 1.537(15)
C51A C54A 1.542(15)
C51B C52B 1.48(3)
C51B C53B 1.48(3)
C51B C54B 1.48(3)
C55 C56 1.537(12)
C55 C57 1.540(11)
C55 C58 1.529(11)
Cl1 C59 1.756(14)
Cl2A C59 1.69(4)
Cl2B C59 1.744(19)
